data_2229094
loop_
_publ_author_name
'Gao, Ge'
'Mao, Shu-Lin'
'Qian, Xiao-Min'
'Luo, Yang-Hui'
'Li, Jin-Feng'

_publ_section_title
;
 Bis[bis(2-ethyl-5-methyl-1<i>H</i>-imidazol-4-yl-\k<i>N</i>^3^)methane](nitrato-\k^2^<i>O</i>,<i>O</i>')nickel(II)
 nitrate
;
_journal_coeditor_code HY2393
_journal_issue 2
_journal_name_full 'Acta Crystallographica Section E'
_journal_page_first m212
_journal_paper_doi 10.1107/S1600536811001000
_journal_volume 67
_journal_year 2011
_chemical_formula_iupac '[Ni (N O3) (C13 H20 N4)2] N O3'
_chemical_formula_moiety 'C26 H40 N9 Ni O3 +, N O3 -'
_chemical_formula_sum 'C26 H40 N10 Ni O6'
_chemical_formula_weight 647.39
_chemical_name_systematic
;
Bis[bis(2-ethyl-5-methyl-1<i>H</i>-imidazol-4-yl-
\k<i>N</i>^3^)methane](nitrato-\k^2^<i>O</i>,<i>O</i>')nickel(II) nitrate
;
_space_group_IT_number 15
_symmetry_cell_setting monoclinic
_symmetry_space_group_name_Hall '-C 2yc'
_symmetry_space_group_name_H-M 'C 1 2/c 1'
_atom_sites_solution_hydrogens geom
_atom_sites_solution_primary direct
_atom_sites_solution_secondary difmap
_audit_creation_method SHELXL-97
_cell_angle_alpha 90.00
_cell_angle_beta 104.4700(10)
_cell_angle_gamma 90.00
_cell_formula_units_Z 8
_cell_length_a 37.163(3)
_cell_length_b 9.4190(10)
_cell_length_c 19.0191(18)
_cell_measurement_reflns_used 1945
_cell_measurement_temperature 298(2)
_cell_measurement_theta_max 18.00
_cell_measurement_theta_min 2.22
_cell_volume 6446.2(11)
_computing_cell_refinement 'CrystalClear (Rigaku, 2005)'
_computing_data_collection 'CrystalClear (Rigaku, 2005)'
_computing_data_reduction 'CrystalClear (Rigaku, 2005)'
_computing_molecular_graphics 'SHELXTL (Sheldrick, 2008)'
_computing_publication_material 'SHELXTL (Sheldrick, 2008)'
_computing_structure_refinement 'SHELXL97 (Sheldrick, 2008)'
_computing_structure_solution 'SHELXS97 (Sheldrick, 2008)'
_diffrn_ambient_temperature 298(2)
_diffrn_detector_area_resol_mean 8.192
_diffrn_measured_fraction_theta_full 0.999
_diffrn_measured_fraction_theta_max 0.999
_diffrn_measurement_device_type 'Rigaku SCXmini CCD'
_diffrn_measurement_method \w
_diffrn_radiation_monochromator graphite
_diffrn_radiation_source 'fine-focus sealed tube'
_diffrn_radiation_type MoK\a
_diffrn_radiation_wavelength 0.71073
_diffrn_reflns_av_R_equivalents 0.0765
_diffrn_reflns_av_sigmaI/netI 0.1079
_diffrn_reflns_limit_h_max 35
_diffrn_reflns_limit_h_min -44
_diffrn_reflns_limit_k_max 11
_diffrn_reflns_limit_k_min -11
_diffrn_reflns_limit_l_max 20
_diffrn_reflns_limit_l_min -22
_diffrn_reflns_number 15927
_diffrn_reflns_theta_full 25.02
_diffrn_reflns_theta_max 25.02
_diffrn_reflns_theta_min 2.22
_exptl_absorpt_coefficient_mu 0.656
_exptl_absorpt_correction_T_max 0.8275
_exptl_absorpt_correction_T_min 0.7794
_exptl_absorpt_correction_type multi-scan
_exptl_absorpt_process_details '(CrystalClear; Rigaku, 2005)'
_exptl_crystal_colour blue
_exptl_crystal_density_diffrn 1.334
_exptl_crystal_density_method 'not measured'
_exptl_crystal_description Prism
_exptl_crystal_F_000 2736
_exptl_crystal_size_max 0.40
_exptl_crystal_size_mid 0.31
_exptl_crystal_size_min 0.30
_refine_diff_density_max 0.287
_refine_diff_density_min -0.219
_refine_ls_extinction_method none
_refine_ls_goodness_of_fit_ref 1.079
_refine_ls_hydrogen_treatment constr
_refine_ls_matrix_type full
_refine_ls_number_parameters 475
_refine_ls_number_reflns 5688
_refine_ls_number_restraints 0
_refine_ls_restrained_S_all 1.079
_refine_ls_R_factor_all 0.1318
_refine_ls_R_factor_gt 0.0526
_refine_ls_shift/su_max 0.001
_refine_ls_shift/su_mean 0.000
_refine_ls_structure_factor_coef Fsqd
_refine_ls_weighting_details 'calc w=1/[\s^2^(Fo^2^)+(0.0152P)^2^] where P=(Fo^2^+2Fc^2^)/3'
_refine_ls_weighting_scheme calc
_refine_ls_wR_factor_gt 0.0905
_refine_ls_wR_factor_ref 0.1018
_reflns_number_gt 2536
_reflns_number_total 5688
_reflns_threshold_expression I>2\s(I)
_cod_data_source_file hy2393.cif
_cod_data_source_block I
_cod_original_cell_volume 6446.3(11)
_cod_original_sg_symbol_H-M 'C 2/c'
_cod_database_code 2229094
_cod_database_fobs_code 2229094

loop_
_symmetry_equiv_pos_as_xyz
'x, y, z'
'-x, y, -z+1/2'
'x+1/2, y+1/2, z'
'-x+1/2, y+1/2, -z+1/2'
'-x, -y, -z'
'x, -y, z-1/2'
'-x+1/2, -y+1/2, -z'
'x+1/2, -y+1/2, z-1/2'

loop_
_atom_site_type_symbol
_atom_site_label
_atom_site_fract_x
_atom_site_fract_y
_atom_site_fract_z
_atom_site_U_iso_or_equiv
_atom_site_adp_type
_atom_site_calc_flag
_atom_site_refinement_flags
_atom_site_occupancy
_atom_site_disorder_assembly
_atom_site_disorder_group
Ni Ni1 0.650545(16) 0.51105(6) 0.71506(3) 0.0569(2) Uani d . 1 . .
N N1 0.63927(12) 0.3681(4) 0.6308(2) 0.0650(11) Uani d . 1 B .
N N2 0.61323(12) 0.2495(4) 0.5326(2) 0.0771(13) Uani d . 1 B .
H H2 0.5964 0.2103 0.4990 0.092 Uiso calc R 1 . .
N N3 0.69444(9) 0.5929(4) 0.67886(17) 0.0563(10) Uani d . 1 . .
N N4 0.73519(11) 0.7267(4) 0.64743(19) 0.0677(11) Uani d . 1 . .
H H4 0.7479 0.8006 0.6427 0.081 Uiso calc R 1 . .
N N5 0.61253(10) 0.6598(4) 0.6652(2) 0.0630(11) Uani d . 1 . .
N N6 0.57373(13) 0.7919(5) 0.5875(2) 0.0904(14) Uani d . 1 . .
H H6 0.5633 0.8351 0.5479 0.109 Uiso calc R 1 . .
N N7 0.61273(10) 0.4337(4) 0.76797(17) 0.0634(11) Uani d . 1 D .
N N8 0.57560(12) 0.3043(5) 0.8130(2) 0.0856(13) Uani d . 1 D .
H H8 0.5658 0.2309 0.8276 0.103 Uiso calc R 1 . .
N N9 0.69820(13) 0.5096(6) 0.8410(3) 0.0883(14) Uani d . 1 . .
N N10 0.44513(16) 0.0136(12) 0.5796(5) 0.092(2) Uani d . 1 . .
O O1 0.67689(9) 0.6134(4) 0.82047(16) 0.0786(11) Uani d . 1 . .
O O2 0.69436(10) 0.4045(4) 0.79776(19) 0.0850(11) Uani d . 1 . .
O O3 0.72186(12) 0.5057(6) 0.8983(2) 0.157(2) Uani d . 1 . .
O O4 0.4328(3) -0.091(2) 0.6047(10) 0.133(7) Uani d P 0.63(3) A 1
O O5 0.4581(7) 0.121(3) 0.6057(16) 0.144(11) Uani d P 0.63(3) A 1
O O6 0.4473(7) -0.013(2) 0.5157(13) 0.110(5) Uani d P 0.63(3) A 1
O O4' 0.4538(12) 0.138(4) 0.5696(14) 0.103(10) Uani d P 0.37(3) A 2
O O5' 0.4400(13) -0.071(5) 0.535(3) 0.17(2) Uani d P 0.37(3) A 2
O O6' 0.4477(9) 0.001(3) 0.6470(15) 0.104(12) Uani d P 0.37(3) A 2
C C1 0.60730(16) 0.3215(5) 0.5906(3) 0.0677(14) Uani d . 1 . .
C C2 0.65083(16) 0.2499(5) 0.5368(3) 0.0678(15) Uani d . 1 . .
C C3 0.66668(14) 0.3228(5) 0.5976(3) 0.0605(13) Uani d . 1 B .
C C4 0.5691(12) 0.329(3) 0.604(2) 0.078(7) Uani d P 0.72(5) B 1
H H4A 0.5695 0.3937 0.6439 0.094 Uiso calc PR 0.72(5) B 1
H H4B 0.5622 0.2356 0.6183 0.094 Uiso calc PR 0.72(5) B 1
C C5 0.5402(5) 0.379(3) 0.5363(10) 0.112(7) Uani d P 0.72(5) B 1
H H5A 0.5453 0.4750 0.5257 0.167 Uiso calc PR 0.72(5) B 1
H H5B 0.5158 0.3730 0.5449 0.167 Uiso calc PR 0.72(5) B 1
H H5C 0.5412 0.3190 0.4960 0.167 Uiso calc PR 0.72(5) B 1
C C4' 0.569(3) 0.380(9) 0.592(6) 0.074(16) Uani d P 0.28(5) B 2
H H4'1 0.5662 0.4709 0.5673 0.089 Uiso calc PR 0.28(5) B 2
H H4'2 0.5691 0.3966 0.6420 0.089 Uiso calc PR 0.28(5) B 2
C C5' 0.5359(12) 0.286(8) 0.557(3) 0.105(17) Uani d P 0.28(5) B 2
H H5'1 0.5138 0.3433 0.5456 0.158 Uiso calc PR 0.28(5) B 2
H H5'2 0.5334 0.2125 0.5902 0.158 Uiso calc PR 0.28(5) B 2
H H5'3 0.5396 0.2448 0.5132 0.158 Uiso calc PR 0.28(5) B 2
C C6 0.66657(14) 0.1795(5) 0.4803(2) 0.0977(18) Uani d . 1 B .
H H6A 0.6832 0.2438 0.4650 0.147 Uiso calc R 1 . .
H H6B 0.6467 0.1540 0.4394 0.147 Uiso calc R 1 . .
H H6C 0.6799 0.0956 0.5005 0.147 Uiso calc R 1 . .
C C7 0.70839(13) 0.7219(5) 0.6826(2) 0.0598(13) Uani d . 1 . .
C C8 0.73922(13) 0.5930(5) 0.6197(2) 0.0623(13) Uani d . 1 . .
C C9 0.71433(12) 0.5125(5) 0.6403(2) 0.0542(11) Uani d . 1 B .
C C10 0.69670(13) 0.8465(5) 0.7201(2) 0.0781(15) Uani d . 1 . .
H H10A 0.6701 0.8399 0.7152 0.094 Uiso calc R 1 . .
H H10B 0.7088 0.8398 0.7715 0.094 Uiso calc R 1 . .
C C11 0.70486(15) 0.9881(5) 0.6940(3) 0.1082(19) Uani d . 1 . .
H H11A 0.7312 0.9984 0.7007 0.162 Uiso calc R 1 . .
H H11B 0.6959 1.0605 0.7209 0.162 Uiso calc R 1 . .
H H11C 0.6927 0.9973 0.6433 0.162 Uiso calc R 1 . .
C C12 0.76670(13) 0.5625(5) 0.5767(2) 0.0908(17) Uani d . 1 . .
H H12A 0.7908 0.5492 0.6089 0.136 Uiso calc R 1 . .
H H12B 0.7675 0.6407 0.5447 0.136 Uiso calc R 1 . .
H H12C 0.7595 0.4778 0.5486 0.136 Uiso calc R 1 . .
C C13 0.70651(12) 0.3557(4) 0.6293(2) 0.0649(13) Uani d . 1 . .
H H13A 0.7210 0.3184 0.5975 0.078 Uiso calc R 1 B .
H H13B 0.7146 0.3078 0.6757 0.078 Uiso calc R 1 . .
C C14 0.60378(16) 0.7086(6) 0.5977(3) 0.0754(16) Uani d . 1 C .
C C15 0.56248(15) 0.7971(6) 0.6504(3) 0.0794(16) Uani d . 1 . .
C C16 0.58627(14) 0.7145(5) 0.6974(3) 0.0638(14) Uani d . 1 D .
C C17 0.62176(18) 0.6744(7) 0.5375(3) 0.104(2) Uani d . 1 . .
H H17A 0.6398 0.5993 0.5538 0.125 Uiso calc PR 0.802(10) C 1
H H17B 0.6029 0.6381 0.4966 0.125 Uiso calc PR 0.802(10) C 1
H H17C 0.6399 0.6040 0.5607 0.125 Uiso d PR 0.198(10) C 2
H H17D 0.6362 0.7600 0.5375 0.125 Uiso d PR 0.198(10) C 2
C C18 0.6403(2) 0.7937(9) 0.5130(4) 0.124(4) Uani d P 0.802(10) C 1
H H18A 0.6222 0.8641 0.4914 0.185 Uiso calc PR 0.802(10) C 1
H H18B 0.6530 0.7613 0.4777 0.185 Uiso calc PR 0.802(10) C 1
H H18C 0.6580 0.8344 0.5536 0.185 Uiso calc PR 0.802(10) C 1
C C18' 0.6126(8) 0.638(4) 0.4591(18) 0.129(16) Uani d P 0.198(10) C 2
H H18D 0.6127 0.5370 0.4535 0.194 Uiso calc PR 0.198(10) C 2
H H18E 0.6307 0.6798 0.4372 0.194 Uiso calc PR 0.198(10) C 2
H H18F 0.5884 0.6746 0.4359 0.194 Uiso calc PR 0.198(10) C 2
C C19 0.52842(14) 0.8794(5) 0.6555(3) 0.111(2) Uani d . 1 . .
H H19A 0.5067 0.8344 0.6260 0.167 Uiso calc R 1 . .
H H19B 0.5301 0.9747 0.6387 0.167 Uiso calc R 1 . .
H H19C 0.5268 0.8814 0.7051 0.167 Uiso calc R 1 . .
C C20 0.60526(16) 0.3029(6) 0.7853(3) 0.0764(16) Uani d . 1 . .
C C21 0.56334(14) 0.4411(6) 0.8146(2) 0.0728(15) Uani d . 1 . .
C C22 0.58615(12) 0.5196(5) 0.7864(2) 0.0566(12) Uani d . 1 D .
C C23 0.6206(8) 0.169(3) 0.7596(15) 0.077(7) Uani d P 0.52(3) D 1
H H23A 0.6020 0.1286 0.7195 0.092 Uiso calc PR 0.52(3) D 1
H H23B 0.6422 0.1931 0.7420 0.092 Uiso calc PR 0.52(3) D 1
C C24 0.6315(6) 0.0605(18) 0.8191(14) 0.104(7) Uani d P 0.52(3) D 1
H H24A 0.6461 0.1052 0.8623 0.155 Uiso calc PR 0.52(3) D 1
H H24B 0.6458 -0.0132 0.8042 0.155 Uiso calc PR 0.52(3) D 1
H H24C 0.6095 0.0202 0.8289 0.155 Uiso calc PR 0.52(3) D 1
C C23' 0.6332(9) 0.181(4) 0.7946(13) 0.073(8) Uani d P 0.48(3) D 2
H H23C 0.6539 0.2053 0.7743 0.087 Uiso calc PR 0.48(3) D 2
H H23D 0.6426 0.1566 0.8454 0.087 Uiso calc PR 0.48(3) D 2
C C24' 0.6105(6) 0.060(2) 0.7527(18) 0.109(9) Uani d P 0.48(3) D 2
H H24D 0.5887 0.0448 0.7702 0.164 Uiso calc PR 0.48(3) D 2
H H24E 0.6252 -0.0253 0.7594 0.164 Uiso calc PR 0.48(3) D 2
H H24F 0.6032 0.0831 0.7020 0.164 Uiso calc PR 0.48(3) D 2
C C25 0.53078(13) 0.4778(5) 0.8438(2) 0.1056(19) Uani d . 1 D .
H H25A 0.5295 0.5790 0.8489 0.158 Uiso calc R 1 . .
H H25B 0.5335 0.4336 0.8903 0.158 Uiso calc R 1 . .
H H25C 0.5084 0.4445 0.8110 0.158 Uiso calc R 1 . .
C C26 0.58718(13) 0.6773(5) 0.7746(2) 0.0682(14) Uani d . 1 . .
H H26A 0.5661 0.7209 0.7875 0.082 Uiso calc R 1 D .
H H26B 0.6096 0.7159 0.8063 0.082 Uiso calc R 1 . .

loop_
_atom_site_aniso_label
_atom_site_aniso_U_11
_atom_site_aniso_U_22
_atom_site_aniso_U_33
_atom_site_aniso_U_12
_atom_site_aniso_U_13
_atom_site_aniso_U_23
Ni1 0.0592(4) 0.0539(4) 0.0624(4) 0.0103(4) 0.0243(3) 0.0046(3)
N1 0.060(3) 0.065(3) 0.076(3) -0.005(2) 0.028(3) -0.005(2)
N2 0.074(3) 0.081(3) 0.078(3) -0.010(3) 0.021(3) -0.016(2)
N3 0.059(3) 0.047(2) 0.068(3) 0.001(2) 0.025(2) -0.002(2)
N4 0.069(3) 0.057(3) 0.080(3) -0.015(2) 0.023(2) -0.006(2)
N5 0.063(3) 0.063(3) 0.066(3) 0.010(2) 0.022(3) 0.013(2)
N6 0.083(4) 0.092(4) 0.089(4) 0.023(3) 0.007(3) 0.038(3)
N7 0.074(3) 0.056(3) 0.072(3) 0.012(2) 0.040(2) 0.010(2)
N8 0.096(4) 0.074(3) 0.104(3) 0.009(3) 0.057(3) 0.026(3)
N9 0.076(4) 0.122(5) 0.067(4) 0.017(4) 0.019(3) 0.015(4)
N10 0.075(4) 0.101(8) 0.095(7) 0.013(5) 0.013(5) -0.024(8)
O1 0.075(3) 0.090(3) 0.070(2) 0.027(2) 0.016(2) -0.002(2)
O2 0.078(3) 0.081(3) 0.099(3) 0.031(2) 0.027(2) 0.026(2)
O3 0.121(4) 0.255(6) 0.078(3) 0.061(4) -0.008(3) 0.028(4)
O4 0.121(6) 0.179(14) 0.097(11) -0.062(7) 0.023(6) 0.051(11)
O5 0.130(11) 0.14(2) 0.17(2) 0.016(11) 0.048(16) -0.08(2)
O6 0.146(11) 0.075(10) 0.097(8) -0.001(8) 0.007(6) 0.019(8)
O4' 0.134(14) 0.088(19) 0.078(15) 0.012(12) 0.007(14) 0.022(15)
O5' 0.15(2) 0.12(3) 0.19(5) 0.00(2) -0.02(3) -0.06(3)
O6' 0.14(2) 0.097(16) 0.102(16) 0.037(13) 0.077(15) 0.035(13)
C1 0.065(4) 0.071(4) 0.074(4) -0.003(3) 0.030(4) -0.005(3)
C2 0.069(4) 0.060(4) 0.082(4) -0.003(3) 0.033(4) -0.012(3)
C3 0.060(4) 0.048(3) 0.081(4) -0.005(3) 0.030(3) -0.009(3)
C4 0.065(10) 0.082(17) 0.093(17) -0.011(15) 0.030(11) 0.006(13)
C5 0.075(10) 0.135(17) 0.124(11) 0.025(10) 0.023(8) 0.008(10)
C4' 0.07(3) 0.07(4) 0.08(4) 0.00(4) 0.03(2) 0.01(3)
C5' 0.10(3) 0.10(3) 0.12(3) -0.01(2) 0.02(2) -0.02(2)
C6 0.103(5) 0.096(4) 0.107(4) -0.007(4) 0.051(4) -0.038(3)
C7 0.058(3) 0.055(3) 0.070(3) 0.000(3) 0.022(3) -0.001(3)
C8 0.060(3) 0.061(3) 0.073(3) -0.004(3) 0.031(3) -0.007(3)
C9 0.055(3) 0.048(3) 0.064(3) 0.001(3) 0.024(3) -0.010(3)
C10 0.082(4) 0.055(3) 0.102(4) -0.001(3) 0.032(3) -0.014(3)
C11 0.139(5) 0.055(4) 0.142(5) 0.013(4) 0.056(4) -0.002(4)
C12 0.076(4) 0.107(5) 0.106(4) -0.016(3) 0.055(3) -0.020(3)
C13 0.063(4) 0.056(3) 0.084(4) 0.001(3) 0.034(3) -0.016(3)
C14 0.072(4) 0.084(4) 0.074(4) 0.014(3) 0.024(4) 0.025(3)
C15 0.063(4) 0.076(4) 0.096(5) 0.014(3) 0.015(4) 0.019(4)
C16 0.061(4) 0.056(3) 0.076(4) 0.012(3) 0.020(3) 0.012(3)
C17 0.103(5) 0.115(6) 0.098(6) 0.011(4) 0.030(5) 0.039(4)
C18 0.097(6) 0.155(9) 0.122(7) -0.006(6) 0.034(5) 0.041(6)
C18' 0.11(3) 0.15(4) 0.10(3) 0.01(2) -0.03(2) 0.03(2)
C19 0.084(4) 0.097(5) 0.149(5) 0.040(4) 0.023(4) 0.034(4)
C20 0.087(5) 0.063(4) 0.092(4) 0.012(4) 0.047(4) 0.018(3)
C21 0.077(4) 0.077(4) 0.076(4) 0.018(3) 0.041(3) 0.013(3)
C22 0.065(3) 0.053(3) 0.058(3) 0.016(3) 0.027(3) 0.007(3)
C23 0.085(19) 0.059(13) 0.090(19) 0.010(12) 0.029(14) 0.016(17)
C24 0.123(13) 0.087(13) 0.103(17) 0.040(9) 0.032(13) 0.023(9)
C23' 0.08(2) 0.062(13) 0.079(16) 0.015(14) 0.031(15) 0.014(16)
C24' 0.101(14) 0.081(13) 0.15(2) 0.003(10) 0.046(16) -0.011(12)
C25 0.098(4) 0.127(5) 0.112(4) 0.027(4) 0.066(4) 0.022(4)
C26 0.066(4) 0.061(4) 0.082(4) 0.018(3) 0.025(3) -0.001(3)

loop_
_atom_type_symbol
_atom_type_description
_atom_type_scat_dispersion_real
_atom_type_scat_dispersion_imag
_atom_type_scat_source
C C 0.0033 0.0016 'International Tables Vol C Tables 4.2.6.8 and 6.1.1.4'
H H 0.0000 0.0000 'International Tables Vol C Tables 4.2.6.8 and 6.1.1.4'
N N 0.0061 0.0033 'International Tables Vol C Tables 4.2.6.8 and 6.1.1.4'
O O 0.0106 0.0060 'International Tables Vol C Tables 4.2.6.8 and 6.1.1.4'
Ni Ni 0.3393 1.1124 'International Tables Vol C Tables 4.2.6.8 and 6.1.1.4'

loop_
_geom_angle_atom_site_label_1
_geom_angle_atom_site_label_2
_geom_angle_atom_site_label_3
_geom_angle_site_symmetry_1
_geom_angle_site_symmetry_3
_geom_angle
_geom_angle_publ_flag
N5 Ni1 N1 . . 95.98(16) ?
N5 Ni1 N7 . . 89.56(15) ?
N1 Ni1 N7 . . 96.82(15) ?
N5 Ni1 N3 . . 95.79(14) ?
N1 Ni1 N3 . . 90.50(15) ?
N7 Ni1 N3 . . 170.46(14) ?
N5 Ni1 O2 . . 160.78(15) ?
N1 Ni1 O2 . . 103.24(15) ?
N7 Ni1 O2 . . 87.87(13) ?
N3 Ni1 O2 . . 84.48(13) ?
N5 Ni1 O1 . . 102.65(14) ?
N1 Ni1 O1 . . 161.30(15) ?
N7 Ni1 O1 . . 85.00(13) ?
N3 Ni1 O1 . . 86.12(13) ?
O2 Ni1 O1 . . 58.15(13) ?
C1 N1 C3 . . 106.9(4) ?
C1 N1 Ni1 . . 130.5(4) ?
C3 N1 Ni1 . . 121.6(4) ?
C1 N2 C2 . . 108.7(5) ?
C1 N2 H2 . . 125.7 ?
C2 N2 H2 . . 125.7 ?
C7 N3 C9 . . 106.1(4) ?
C7 N3 Ni1 . . 131.1(3) ?
C9 N3 Ni1 . . 122.7(3) ?
C7 N4 C8 . . 109.0(4) ?
C7 N4 H4 . . 125.5 ?
C8 N4 H4 . . 125.5 ?
C14 N5 C16 . . 105.8(4) ?
C14 N5 Ni1 . . 131.3(4) ?
C16 N5 Ni1 . . 122.3(3) ?
C14 N6 C15 . . 108.8(5) ?
C14 N6 H6 . . 125.6 ?
C15 N6 H6 . . 125.6 ?
C20 N7 C22 . . 105.8(4) ?
C20 N7 Ni1 . . 131.6(4) ?
C22 N7 Ni1 . . 122.3(3) ?
C20 N8 C21 . . 109.2(4) ?
C20 N8 H8 . . 125.4 ?
C21 N8 H8 . . 125.4 ?
O3 N9 O1 . . 124.0(6) ?
O3 N9 O2 . . 119.7(6) ?
O1 N9 O2 . . 116.4(5) ?
O5' N10 O5 . . 152(3) ?
O5' N10 O4 . . 74(3) ?
O5 N10 O4 . . 132.6(17) ?
O5' N10 O4' . . 123(3) ?
O4 N10 O4' . . 161.5(19) ?
O5 N10 O6 . . 117.3(19) ?
O4 N10 O6 . . 109.5(16) ?
O4' N10 O6 . . 87.6(19) ?
O5' N10 O6' . . 130(3) ?
O5 N10 O6' . . 74.5(16) ?
O4 N10 O6' . . 58.4(13) ?
O4' N10 O6' . . 107(2) ?
O6 N10 O6' . . 161.7(15) ?
N9 O1 Ni1 . . 92.5(3) ?
N9 O2 Ni1 . . 92.9(3) ?
N1 C1 N2 . . 109.4(5) ?
N1 C1 C4 . . 129.6(18) ?
N2 C1 C4 . . 120.8(18) ?
N1 C1 C4' . . 125(5) ?
N2 C1 C4' . . 122(5) ?
C3 C2 N2 . . 105.6(4) ?
C3 C2 C6 . . 132.4(5) ?
N2 C2 C6 . . 121.9(5) ?
C2 C3 N1 . . 109.4(4) ?
C2 C3 C13 . . 129.2(5) ?
N1 C3 C13 . . 121.4(5) ?
C1 C4 C5 . . 111(3) ?
C1 C4 H4A . . 109.4 ?
C5 C4 H4A . . 109.4 ?
C1 C4 H4B . . 109.4 ?
C5 C4 H4B . . 109.4 ?
H4A C4 H4B . . 108.0 ?
C1 C4' C5' . . 116(7) ?
C1 C4' H4'1 . . 107.0 ?
C5' C4' H4'1 . . 109.0 ?
C1 C4' H4'2 . . 108.2 ?
C5' C4' H4'2 . . 108.2 ?
H4'1 C4' H4'2 . . 107.4 ?
C4' C5' H5'1 . . 109.5 ?
C4' C5' H5'2 . . 109.5 ?
H5'1 C5' H5'2 . . 109.5 ?
C4' C5' H5'3 . . 109.5 ?
H5'1 C5' H5'3 . . 109.5 ?
H5'2 C5' H5'3 . . 109.5 ?
C2 C6 H6A . . 109.5 ?
C2 C6 H6B . . 109.5 ?
H6A C6 H6B . . 109.5 ?
C2 C6 H6C . . 109.5 ?
H6A C6 H6C . . 109.5 ?
H6B C6 H6C . . 109.5 ?
N3 C7 N4 . . 109.7(4) ?
N3 C7 C10 . . 126.4(5) ?
N4 C7 C10 . . 123.8(5) ?
C9 C8 N4 . . 104.9(4) ?
C9 C8 C12 . . 132.5(5) ?
N4 C8 C12 . . 122.6(5) ?
C8 C9 N3 . . 110.2(4) ?
C8 C9 C13 . . 129.9(4) ?
N3 C9 C13 . . 119.8(4) ?
C11 C10 C7 . . 116.0(4) ?
C11 C10 H10A . . 108.3 ?
C7 C10 H10A . . 108.3 ?
C11 C10 H10B . . 108.3 ?
C7 C10 H10B . . 108.3 ?
H10A C10 H10B . . 107.4 ?
C10 C11 H11A . . 109.5 ?
C10 C11 H11B . . 109.5 ?
H11A C11 H11B . . 109.5 ?
C10 C11 H11C . . 109.5 ?
H11A C11 H11C . . 109.5 ?
H11B C11 H11C . . 109.5 ?
C8 C12 H12A . . 109.5 ?
C8 C12 H12B . . 109.5 ?
H12A C12 H12B . . 109.5 ?
C8 C12 H12C . . 109.5 ?
H12A C12 H12C . . 109.5 ?
H12B C12 H12C . . 109.5 ?
C3 C13 C9 . . 113.4(4) ?
C3 C13 H13A . . 108.9 ?
C9 C13 H13A . . 108.9 ?
C3 C13 H13B . . 108.9 ?
C9 C13 H13B . . 108.9 ?
H13A C13 H13B . . 107.7 ?
N5 C14 N6 . . 109.7(5) ?
N5 C14 C17 . . 128.1(5) ?
N6 C14 C17 . . 122.1(5) ?
C16 C15 N6 . . 105.6(5) ?
C16 C15 C19 . . 132.9(6) ?
N6 C15 C19 . . 121.5(5) ?
C15 C16 N5 . . 110.1(4) ?
C15 C16 C26 . . 129.7(5) ?
N5 C16 C26 . . 120.2(4) ?
C18 C17 C18' . . 82.1(12) ?
C18 C17 C14 . . 114.6(6) ?
C18' C17 C14 . . 141.5(13) ?
C18 C17 H17A . . 108.6 ?
C18' C17 H17A . . 96.9 ?
C14 C17 H17A . . 108.6 ?
C18 C17 H17B . . 108.6 ?
C14 C17 H17B . . 108.6 ?
H17A C17 H17B . . 107.6 ?
C18 C17 H17C . . 110.0 ?
C18' C17 H17C . . 105.0 ?
C14 C17 H17C . . 101.1 ?
H17B C17 H17C . . 113.9 ?
C18' C17 H17D . . 100.3 ?
C14 C17 H17D . . 100.1 ?
H17A C17 H17D . . 105.5 ?
H17B C17 H17D . . 125.6 ?
H17C C17 H17D . . 104.2 ?
C17 C18 H18A . . 109.5 ?
H17D C18 H18A . . 113.7 ?
C17 C18 H18B . . 109.5 ?
H17D C18 H18B . . 128.6 ?
C17 C18 H18C . . 109.5 ?
H17D C18 H18C . . 81.0 ?
C17 C18' H18D . . 109.5 ?
C17 C18' H18E . . 109.5 ?
H18D C18' H18E . . 109.5 ?
C17 C18' H18F . . 109.5 ?
H18D C18' H18F . . 109.5 ?
H18E C18' H18F . . 109.5 ?
C15 C19 H19A . . 109.5 ?
C15 C19 H19B . . 109.5 ?
H19A C19 H19B . . 109.5 ?
C15 C19 H19C . . 109.5 ?
H19A C19 H19C . . 109.5 ?
H19B C19 H19C . . 109.5 ?
N7 C20 N8 . . 109.6(5) ?
N7 C20 C23 . . 125.1(13) ?
N8 C20 C23 . . 123.4(13) ?
N7 C20 C23' . . 123.4(15) ?
N8 C20 C23' . . 124.4(14) ?
C22 C21 N8 . . 105.4(4) ?
C22 C21 C25 . . 132.6(5) ?
N8 C21 C25 . . 122.1(5) ?
C21 C22 N7 . . 110.0(4) ?
C21 C22 C26 . . 130.6(4) ?
N7 C22 C26 . . 119.4(4) ?
C24 C23 C20 . . 112(2) ?
C24 C23 H23A . . 109.2 ?
C20 C23 H23A . . 109.2 ?
C24 C23 H23B . . 109.2 ?
C20 C23 H23B . . 109.2 ?
H23A C23 H23B . . 107.9 ?
C24' C23' C20 . . 103(2) ?
C24' C23' H23C . . 111.1 ?
C20 C23' H23C . . 111.1 ?
C24' C23' H23D . . 111.1 ?
C20 C23' H23D . . 111.1 ?
H23C C23' H23D . . 109.0 ?
C23' C24' H24D . . 109.5 ?
C23' C24' H24E . . 109.5 ?
H24D C24' H24E . . 109.5 ?
C23' C24' H24F . . 109.5 ?
H24D C24' H24F . . 109.5 ?
H24E C24' H24F . . 109.5 ?
C21 C25 H25A . . 109.5 ?
C21 C25 H25B . . 109.5 ?
H25A C25 H25B . . 109.5 ?
C21 C25 H25C . . 109.5 ?
H25A C25 H25C . . 109.5 ?
H25B C25 H25C . . 109.5 ?
C16 C26 C22 . . 112.5(4) ?
C16 C26 H26A . . 109.1 ?
C22 C26 H26A . . 109.1 ?
C16 C26 H26B . . 109.1 ?
C22 C26 H26B . . 109.1 ?
H26A C26 H26B . . 107.8 ?

loop_
_geom_bond_atom_site_label_1
_geom_bond_atom_site_label_2
_geom_bond_site_symmetry_2
_geom_bond_distance
_geom_bond_publ_flag
Ni1 N5 . 2.046(4) ?
Ni1 N1 . 2.055(4) ?
Ni1 N7 . 2.055(3) ?
Ni1 N3 . 2.071(3) ?
Ni1 O2 . 2.203(3) ?
Ni1 O1 . 2.219(3) ?
N1 C1 . 1.317(5) ?
N1 C3 . 1.393(5) ?
N2 C1 . 1.359(5) ?
N2 C2 . 1.380(5) ?
N2 H2 . 0.8600 ?
N3 C7 . 1.316(5) ?
N3 C9 . 1.389(4) ?
N4 C7 . 1.332(5) ?
N4 C8 . 1.387(5) ?
N4 H4 . 0.8600 ?
N5 C14 . 1.326(5) ?
N5 C16 . 1.376(5) ?
N6 C14 . 1.339(5) ?
N6 C15 . 1.362(5) ?
N6 H6 . 0.8600 ?
N7 C20 . 1.323(5) ?
N7 C22 . 1.388(5) ?
N8 C20 . 1.335(5) ?
N8 C21 . 1.370(5) ?
N8 H8 . 0.8600 ?
N9 O3 . 1.218(5) ?
N9 O1 . 1.257(5) ?
N9 O2 . 1.272(5) ?
N10 O5' . 1.14(5) ?
N10 O5 . 1.17(3) ?
N10 O4 . 1.230(16) ?
N10 O4' . 1.25(5) ?
N10 O6 . 1.26(3) ?
N10 O6' . 1.27(2) ?
C1 C4 . 1.51(4) ?
C1 C4' . 1.52(11) ?
C2 C3 . 1.348(6) ?
C2 C6 . 1.499(5) ?
C3 C13 . 1.485(5) ?
C4 C5 . 1.53(6) ?
C4 H4A . 0.9700 ?
C4 H4B . 0.9700 ?
C5 H5A . 0.9600 ?
C5 H5B . 0.9600 ?
C5 H5C . 0.9600 ?
C4' C5' . 1.53(15) ?
C4' H4'1 . 0.9700 ?
C4' H4'2 . 0.9700 ?
C5' H5'1 . 0.9600 ?
C5' H5'2 . 0.9600 ?
C5' H5'3 . 0.9600 ?
C6 H6A . 0.9600 ?
C6 H6B . 0.9600 ?
C6 H6C . 0.9600 ?
C7 C10 . 1.493(5) ?
C8 C9 . 1.328(5) ?
C8 C12 . 1.488(5) ?
C9 C13 . 1.510(5) ?
C10 C11 . 1.482(5) ?
C10 H10A . 0.9700 ?
C10 H10B . 0.9700 ?
C11 H11A . 0.9600 ?
C11 H11B . 0.9600 ?
C11 H11C . 0.9600 ?
C12 H12A . 0.9600 ?
C12 H12B . 0.9600 ?
C12 H12C . 0.9600 ?
C13 H13A . 0.9700 ?
C13 H13B . 0.9700 ?
C14 C17 . 1.497(6) ?
C15 C16 . 1.339(6) ?
C15 C19 . 1.508(6) ?
C16 C26 . 1.500(5) ?
C17 C18 . 1.455(8) ?
C17 C18' . 1.48(3) ?
C17 H17A . 0.9700 ?
C17 H17B . 0.9700 ?
C17 H17C . 0.9700 ?
C17 H17D . 0.9700 ?
C18 H17D . 0.6134 ?
C18 H18A . 0.9600 ?
C18 H18B . 0.9600 ?
C18 H18C . 0.9600 ?
C18' H18D . 0.9600 ?
C18' H18E . 0.9600 ?
C18' H18F . 0.9600 ?
C19 H19A . 0.9600 ?
C19 H19B . 0.9600 ?
C19 H19C . 0.9600 ?
C20 C23 . 1.51(3) ?
C20 C23' . 1.53(3) ?
C21 C22 . 1.333(6) ?
C21 C25 . 1.493(5) ?
C22 C26 . 1.504(5) ?
C23 C24 . 1.50(5) ?
C23 H23A . 0.9700 ?
C23 H23B . 0.9700 ?
C24 H24A . 0.9600 ?
C24 H24B . 0.9600 ?
C24 H24C . 0.9600 ?
C23' C24' . 1.52(5) ?
C23' H23C . 0.9700 ?
C23' H23D . 0.9700 ?
C24' H24D . 0.9600 ?
C24' H24E . 0.9600 ?
C24' H24F . 0.9600 ?
C25 H25A . 0.9600 ?
C25 H25B . 0.9600 ?
C25 H25C . 0.9600 ?
C26 H26A . 0.9700 ?
C26 H26B . 0.9700 ?

loop_
_geom_hbond_atom_site_label_D
_geom_hbond_atom_site_label_H
_geom_hbond_atom_site_label_A
_geom_hbond_site_symmetry_A
_geom_hbond_distance_DH
_geom_hbond_distance_HA
_geom_hbond_distance_DA
_geom_hbond_angle_DHA
_geom_hbond_publ_flag
N2 H2 O4 5_656 0.86 2.29 3.12(2) 162 y
N2 H2 O5' 5_656 0.86 1.88 2.67(5) 152 y
N4 H4 O2 4_656 0.86 2.37 3.063(5) 138 y
N6 H6 O6 5_666 0.86 2.05 2.83(2) 152 y
N6 H6 O4' 5_666 0.86 2.18 2.98(3) 155 y
N8 H8 O5 2_656 0.86 2.01 2.81(3) 155 y

loop_
_geom_torsion_atom_site_label_1
_geom_torsion_atom_site_label_2
_geom_torsion_atom_site_label_3
_geom_torsion_atom_site_label_4
_geom_torsion_site_symmetry_1
_geom_torsion_site_symmetry_2
_geom_torsion_site_symmetry_3
_geom_torsion_site_symmetry_4
_geom_torsion
_geom_torsion_publ_flag
N5 Ni1 N1 C1 . . . . -45.8(5) ?
N7 Ni1 N1 C1 . . . . 44.4(5) ?
N3 Ni1 N1 C1 . . . . -141.7(4) ?
O2 Ni1 N1 C1 . . . . 133.8(4) ?
O1 Ni1 N1 C1 . . . . 139.0(5) ?
N5 Ni1 N1 C3 . . . . 121.6(3) ?
N7 Ni1 N1 C3 . . . . -148.2(3) ?
N3 Ni1 N1 C3 . . . . 25.7(3) ?
O2 Ni1 N1 C3 . . . . -58.7(3) ?
O1 Ni1 N1 C3 . . . . -53.6(6) ?
N5 Ni1 N3 C7 . . . . 52.5(4) ?
N1 Ni1 N3 C7 . . . . 148.5(4) ?
O2 Ni1 N3 C7 . . . . -108.2(4) ?
O1 Ni1 N3 C7 . . . . -49.9(4) ?
N5 Ni1 N3 C9 . . . . -124.2(3) ?
N1 Ni1 N3 C9 . . . . -28.1(3) ?
O2 Ni1 N3 C9 . . . . 75.1(3) ?
O1 Ni1 N3 C9 . . . . 133.5(3) ?
N1 Ni1 N5 C14 . . . . -42.6(5) ?
N7 Ni1 N5 C14 . . . . -139.4(4) ?
N3 Ni1 N5 C14 . . . . 48.6(5) ?
O2 Ni1 N5 C14 . . . . 138.4(5) ?
O1 Ni1 N5 C14 . . . . 135.9(4) ?
N1 Ni1 N5 C16 . . . . 127.2(4) ?
N7 Ni1 N5 C16 . . . . 30.4(4) ?
N3 Ni1 N5 C16 . . . . -141.7(3) ?
O2 Ni1 N5 C16 . . . . -51.8(6) ?
O1 Ni1 N5 C16 . . . . -54.4(4) ?
N5 Ni1 N7 C20 . . . . 142.7(5) ?
N1 Ni1 N7 C20 . . . . 46.7(5) ?
O2 Ni1 N7 C20 . . . . -56.4(5) ?
O1 Ni1 N7 C20 . . . . -114.6(5) ?
N5 Ni1 N7 C22 . . . . -30.3(3) ?
N1 Ni1 N7 C22 . . . . -126.2(3) ?
O2 Ni1 N7 C22 . . . . 130.7(3) ?
O1 Ni1 N7 C22 . . . . 72.5(3) ?
O3 N9 O1 Ni1 . . . . 177.4(5) ?
O2 N9 O1 Ni1 . . . . -2.0(5) ?
N5 Ni1 O1 N9 . . . . -179.8(3) ?
N1 Ni1 O1 N9 . . . . -4.7(6) ?
N7 Ni1 O1 N9 . . . . 91.8(3) ?
N3 Ni1 O1 N9 . . . . -84.7(3) ?
O2 Ni1 O1 N9 . . . . 1.2(3) ?
O3 N9 O2 Ni1 . . . . -177.4(4) ?
O1 N9 O2 Ni1 . . . . 2.0(5) ?
N5 Ni1 O2 N9 . . . . -4.1(6) ?
N1 Ni1 O2 N9 . . . . 176.9(3) ?
N7 Ni1 O2 N9 . . . . -86.6(3) ?
N3 Ni1 O2 N9 . . . . 87.7(3) ?
O1 Ni1 O2 N9 . . . . -1.2(3) ?
C3 N1 C1 N2 . . . . -0.6(5) ?
Ni1 N1 C1 N2 . . . . 168.2(3) ?
C3 N1 C1 C4 . . . . 174.2(16) ?
Ni1 N1 C1 C4 . . . . -17.0(17) ?
C3 N1 C1 C4' . . . . -161(3) ?
Ni1 N1 C1 C4' . . . . 8(3) ?
C2 N2 C1 N1 . . . . 0.4(6) ?
C2 N2 C1 C4 . . . . -174.9(15) ?
C2 N2 C1 C4' . . . . 161(3) ?
C1 N2 C2 C3 . . . . -0.1(5) ?
C1 N2 C2 C6 . . . . -179.7(4) ?
N2 C2 C3 N1 . . . . -0.3(5) ?
C6 C2 C3 N1 . . . . 179.2(5) ?
N2 C2 C3 C13 . . . . 179.5(4) ?
C6 C2 C3 C13 . . . . -0.9(9) ?
C1 N1 C3 C2 . . . . 0.6(5) ?
Ni1 N1 C3 C2 . . . . -169.4(3) ?
C1 N1 C3 C13 . . . . -179.3(4) ?
Ni1 N1 C3 C13 . . . . 10.7(6) ?
N1 C1 C4 C5 . . . . 134(2) ?
N2 C1 C4 C5 . . . . -52(3) ?
C4' C1 C4 C5 . . . . 48(17) ?
N1 C1 C4' C5' . . . . -164(5) ?
N2 C1 C4' C5' . . . . 38(7) ?
C4 C1 C4' C5' . . . . -54(15) ?
C9 N3 C7 N4 . . . . 1.2(5) ?
Ni1 N3 C7 N4 . . . . -175.9(3) ?
C9 N3 C7 C10 . . . . -178.7(4) ?
Ni1 N3 C7 C10 . . . . 4.2(7) ?
C8 N4 C7 N3 . . . . -0.6(5) ?
C8 N4 C7 C10 . . . . 179.3(4) ?
C7 N4 C8 C9 . . . . -0.4(5) ?
C7 N4 C8 C12 . . . . 179.3(4) ?
N4 C8 C9 N3 . . . . 1.1(5) ?
C12 C8 C9 N3 . . . . -178.5(4) ?
N4 C8 C9 C13 . . . . -177.1(4) ?
C12 C8 C9 C13 . . . . 3.2(8) ?
C7 N3 C9 C8 . . . . -1.5(5) ?
Ni1 N3 C9 C8 . . . . 175.9(3) ?
C7 N3 C9 C13 . . . . 177.0(4) ?
Ni1 N3 C9 C13 . . . . -5.6(5) ?
N3 C7 C10 C11 . . . . -156.6(5) ?
N4 C7 C10 C11 . . . . 23.5(7) ?
C2 C3 C13 C9 . . . . 123.6(5) ?
N1 C3 C13 C9 . . . . -56.5(6) ?
C8 C9 C13 C3 . . . . -128.8(5) ?
N3 C9 C13 C3 . . . . 53.1(5) ?
C16 N5 C14 N6 . . . . 0.8(6) ?
Ni1 N5 C14 N6 . . . . 171.8(3) ?
C16 N5 C14 C17 . . . . -175.7(6) ?
Ni1 N5 C14 C17 . . . . -4.7(9) ?
C15 N6 C14 N5 . . . . -0.2(6) ?
C15 N6 C14 C17 . . . . 176.6(5) ?
C14 N6 C15 C16 . . . . -0.5(6) ?
C14 N6 C15 C19 . . . . -178.1(5) ?
N6 C15 C16 N5 . . . . 1.0(6) ?
C19 C15 C16 N5 . . . . 178.2(5) ?
N6 C15 C16 C26 . . . . -178.5(5) ?
C19 C15 C16 C26 . . . . -1.3(10) ?
C14 N5 C16 C15 . . . . -1.1(6) ?
Ni1 N5 C16 C15 . . . . -173.2(3) ?
C14 N5 C16 C26 . . . . 178.4(4) ?
Ni1 N5 C16 C26 . . . . 6.4(6) ?
N5 C14 C17 C18 . . . . -114.8(6) ?
N6 C14 C17 C18 . . . . 69.0(8) ?
N5 C14 C17 C18' . . . . 136(2) ?
N6 C14 C17 C18' . . . . -41(2) ?
C22 N7 C20 N8 . . . . 0.2(5) ?
Ni1 N7 C20 N8 . . . . -173.6(3) ?
C22 N7 C20 C23 . . . . 164.8(13) ?
Ni1 N7 C20 C23 . . . . -9.0(15) ?
C22 N7 C20 C23' . . . . -162.1(12) ?
Ni1 N7 C20 C23' . . . . 24.1(14) ?
C21 N8 C20 N7 . . . . -0.6(6) ?
C21 N8 C20 C23 . . . . -165.5(13) ?
C21 N8 C20 C23' . . . . 161.5(14) ?
C20 N8 C21 C22 . . . . 0.7(6) ?
C20 N8 C21 C25 . . . . -179.0(4) ?
N8 C21 C22 N7 . . . . -0.6(5) ?
C25 C21 C22 N7 . . . . 179.1(5) ?
N8 C21 C22 C26 . . . . -179.2(4) ?
C25 C21 C22 C26 . . . . 0.5(9) ?
C20 N7 C22 C21 . . . . 0.2(5) ?
Ni1 N7 C22 C21 . . . . 174.8(3) ?
C20 N7 C22 C26 . . . . 179.0(4) ?
Ni1 N7 C22 C26 . . . . -6.4(5) ?
N7 C20 C23 C24 . . . . 138.9(17) ?
N8 C20 C23 C24 . . . . -59(3) ?
C23' C20 C23 C24 . . . . 43(4) ?
N7 C20 C23' C24' . . . . -134.0(15) ?
N8 C20 C23' C24' . . . . 66(2) ?
C23 C20 C23' C24' . . . . -31(4) ?
C15 C16 C26 C22 . . . . 123.5(6) ?
N5 C16 C26 C22 . . . . -55.9(6) ?
C21 C22 C26 C16 . . . . -125.9(5) ?
N7 C22 C26 C16 . . . . 55.6(5) ?
